data_2101071
loop_
_publ_author_name
'Blachnik, R.'
'L\"onnecke, P.'
'Engelen, B.'
'Boldt, K.'

_publ_section_title
;
 P~6~S~5~(C~4~H~9~)~2~, the first organophosphorus chalcogen molecule
 with a brexane skeleton
;
_journal_issue 6
_journal_name_full 'Acta Crystallographica Section B'
_journal_page_first 1053
_journal_page_last 1055
_journal_paper_doi 10.1107/S0108768193007621
_journal_volume 49
_journal_year 1993
_chemical_formula_sum 'C8 H18 P6 S5'
_chemical_formula_weight 460.40
_space_group_IT_number 14
_symmetry_cell_setting monoclinic
_symmetry_space_group_name_Hall '-P 2ybc'
_symmetry_space_group_name_H-M 'P 1 21/c 1'
_cell_angle_alpha 90.0
_cell_angle_beta 100.53(9)
_cell_angle_gamma 90.0
_cell_formula_units_Z 4
_cell_length_a 12.255(17)
_cell_length_b 12.866(14)
_cell_length_c 12.522(12)
_cell_volume 1941(4)
_diffrn_radiation_type MoK\a
_diffrn_radiation_wavelength 0.71069
_exptl_absorpt_coefficient_mu 1.048
_exptl_crystal_density_diffrn 1.575
_exptl_crystal_F_000 944
_cod_data_source_file se0124.cif
_cod_data_source_block se0124a
_cod_database_code 2101071

loop_
_symmetry_equiv_pos_as_xyz
x,y,z
-x,-y,-z
x,1/2-y,1/2+z
-x,-1/2+y,-1/2-z

loop_
_atom_site_label
_atom_site_fract_x
_atom_site_fract_y
_atom_site_fract_z
S1 .16360(10) .20110(10) .17640(10)
S2 .49140(10) .15750(10) .54490(10)
S3 .0401(2) .18880(10) .40130(10)
S4 .5937(2) .08760(10) .31840(10)
S5 .3013(2) .03990(10) .36100(10)
P1 .32150(10) .13190(10) .22630(10)
P2 .39770(10) .27680(10) .29830(10)
P3 .54390(10) .20120(10) .39880(10)
P4 .31770(10) .13990(10) .49690(10)
P5 .29750(10) .29650(10) .42390(10)
P6 .13170(10) .27110(10) .32230(10)
C1 .0761(5) .4007(5) .2785(5)
C2 .0469(6) .4557(5) .3789(5)
C3 -.0307(5) .3840(6) .1934(5)
C4 .1611(5) .4639(5) .2308(5)
C5 .6484(5) .3040(5) .4412(5)
C6 .5951(6) .3963(5) .4876(6)
C7 .7416(6) .2551(6) .5269(6)
C8 .6968(5) .3348(6) .3433(5)
H21 .0135 .5331 .3558
H22 -.0153 .4100 .4110
H23 .1218 .4631 .4413
H31 -.0660 .4596 .1655
H32 -.0107 .3405 .1242
H33 -.0909 .3401 .2302
H41 .1261 .5403 .2054
H42 .2363 .4738 .2923
H43 .1817 .4230 .1603
H61 .6578 .4566 .5123
H62 .5284 .4276 .4256
H63 .5607 .3711 .5582
H71 .8055 .3135 .5544
H72 .7064 .2277 .5963
H73 .7784 .1894 .4905
H81 .7591 .3957 .3662
H82 .7358 .2669 .3130
H83 .6305 .3639 .2794

loop_
_geom_angle_atom_site_label_1
_geom_angle_atom_site_label_2
_geom_angle_atom_site_label_3
_geom_angle
P1 S1 P6 103.02(8)
P3 S2 P4 103.34(8)
P1 S5 P4 107.10(10)
S1 P1 S5 103.70(10)
S1 P1 P2 93.52(9)
S5 P1 P2 104.47(9)
P1 P2 P3 95.70(9)
P1 P2 P5 98.13(9)
P3 P2 P5 98.32(8)
S2 P3 S4 115.00(10)
S2 P3 P2 105.37(9)
S2 P3 C5 104.2(2)
S4 P3 P2 109.57(9)
S4 P3 C5 114.9(2)
P2 P3 C5 107.1(2)
S2 P4 S5 103.70(10)
S2 P4 P5 92.90(9)
S5 P4 P5 103.60(8)
P2 P5 P4 99.04(9)
P2 P5 P6 98.44(8)
P4 P5 P6 97.15(8)
S1 P6 S3 114.80(10)
S1 P6 P5 105.14(9)
S1 P6 C1 104.0(2)
S3 P6 P5 110.05(9)
S3 P6 C1 115.3(2)
P5 P6 C1 106.7(2)

loop_
_geom_bond_atom_site_label_1
_geom_bond_atom_site_label_2
_geom_bond_distance
S1 P1 2.117(2)
S1 P6 2.136(2)
S2 P3 2.123(2)
S2 P4 2.116(2)
S3 P6 1.941(3)
S4 P3 1.936(3)
S5 P1 2.112(2)
S5 P4 2.113(2)
P1 P2 2.203(2)
P2 P3 2.217(2)
P2 P5 2.180(2)
P3 C5 1.851(6)
P4 P5 2.208(2)
P5 P6 2.216(2)
P6 C1 1.846(6)
C1 C2 1.542(9)
C1 C3 1.543(8)
C1 C4 1.527(9)
C5 C6 1.520(9)
C5 C7 1.551(8)
C5 C8 1.509(9)

loop_
_geom_torsion_atom_site_label_1
_geom_torsion_atom_site_label_2
_geom_torsion_atom_site_label_3
_geom_torsion_atom_site_label_4
_geom_torsion
P6 S1 P1 S5 53.20(10)
P6 S1 P1 P2 -52.60(10)
P1 S1 P6 P5 24.10(10)
P4 S2 P3 P2 26.10(10)
P3 S2 P4 S5 51.50(10)
P3 S2 P4 P5 -53.20(10)
P4 S5 P1 S1 -81.30(10)
P4 S5 P1 P2 16.10(10)
P1 S5 P4 S2 -80.00(10)
P1 S5 P4 P5 16.50(10)
S1 P1 P2 P3 162.20(10)
S1 P1 P2 P5 62.90(10)
S5 P1 P2 P3 57.10(10)
S5 P1 P2 P5 -42.20(10)
P1 P2 P3 S2 -85.80(10)
P5 P2 P3 S2 13.30(10)
P1 P2 P5 P4 50.80(10)
P1 P2 P5 P6 -47.90(10)
P3 P2 P5 P4 -46.20(10)
P3 P2 P5 P6 -144.90(10)
S2 P4 P5 P2 62.20(10)
S2 P4 P5 P6 161.90(10)
S5 P4 P5 P2 -42.70(10)
S5 P4 P5 P6 57.10(10)
P2 P5 P6 S1 15.60(10)
P4 P5 P6 S1 -84.80(10)
